data_1556696
loop_
_publ_author_name
'Maser, L.'
'Schneider, C.'
'Alig, L.'
'Langer, R.'

_publ_section_title
;
 Comparing the Acidity of (R3P)2BH-Based Donor Groups in Iridium Pincer
 Complexes
;
_journal_name_full Inorganics
_journal_page_first 61
_journal_paper_doi 10.3390/inorganics7050061
_journal_volume 7
_journal_year 2019
_chemical_formula_moiety 'C52 H45 B Ir O2 P4, C4 H8 O, Br'
_chemical_formula_sum 'C56 H53 B Br Ir O3 P4'
_chemical_formula_weight 1180.79
_space_group_crystal_system monoclinic
_space_group_IT_number 15
_space_group_name_Hall '-C 2yc'
_space_group_name_H-M_alt 'C 1 2/c 1'
_atom_sites_solution_hydrogens mixed
_cell_angle_alpha 90
_cell_angle_beta 125.0900(10)
_cell_angle_gamma 90
_cell_formula_units_Z 8
_cell_length_a 40.6382(15)
_cell_length_b 12.2295(5)
_cell_length_c 24.2274(9)
_cell_measurement_reflns_used 2939
_cell_measurement_temperature 110(2)
_cell_measurement_theta_max 27
_cell_measurement_theta_min 2
_cell_volume 9852.3(7)
_computing_cell_refinement 'BRUKER APEX3'
_computing_data_collection 'BRUKER APEX3'
_computing_data_reduction 'BRUKER APEX3'
_computing_structure_refinement 'SHELXL-2014/7 (Sheldrick, 2014)'
_computing_structure_solution 'SHELXL-2014/7 (Sheldrick, 2014)'
_diffrn_ambient_temperature 110(2)
_diffrn_measured_fraction_theta_full 0.999
_diffrn_measured_fraction_theta_max 0.917
_diffrn_measurement_device_type 'Bruker D8 QUEST area detector'
_diffrn_measurement_method '\w and \f scans'
_diffrn_radiation_type MoK\a
_diffrn_radiation_wavelength 0.71073
_diffrn_reflns_av_R_equivalents 0.0304
_diffrn_reflns_av_unetI/netI 0.0206
_diffrn_reflns_Laue_measured_fraction_full 0.999
_diffrn_reflns_Laue_measured_fraction_max 0.917
_diffrn_reflns_limit_h_max 58
_diffrn_reflns_limit_h_min -53
_diffrn_reflns_limit_k_max 17
_diffrn_reflns_limit_k_min -17
_diffrn_reflns_limit_l_max 34
_diffrn_reflns_limit_l_min -34
_diffrn_reflns_number 142905
_diffrn_reflns_point_group_measured_fraction_full 0.999
_diffrn_reflns_point_group_measured_fraction_max 0.917
_diffrn_reflns_theta_full 25.242
_diffrn_reflns_theta_max 31.282
_diffrn_reflns_theta_min 2.220
_exptl_absorpt_coefficient_mu 3.696
_exptl_absorpt_correction_T_max 0.1011
_exptl_absorpt_correction_T_min 0.0557
_exptl_absorpt_correction_type numerical
_exptl_absorpt_process_details SADABS-2014/5
_exptl_crystal_colour colorless
_exptl_crystal_density_diffrn 1.577
_exptl_crystal_description block
_exptl_crystal_F_000 4624
_exptl_crystal_size_max 0.3
_exptl_crystal_size_mid 0.19
_exptl_crystal_size_min 0.13
_refine_diff_density_max 0.963
_refine_diff_density_min -2.678
_refine_diff_density_rms 0.114
_refine_ls_extinction_coef .
_refine_ls_extinction_method none
_refine_ls_goodness_of_fit_ref 1.023
_refine_ls_hydrogen_treatment mixed
_refine_ls_matrix_type full
_refine_ls_number_parameters 599
_refine_ls_number_reflns 14758
_refine_ls_number_restraints 0
_refine_ls_restrained_S_all 1.023
_refine_ls_R_factor_all 0.0354
_refine_ls_R_factor_gt 0.0277
_refine_ls_shift/su_max 0.006
_refine_ls_shift/su_mean 0.000
_refine_ls_structure_factor_coef Fsqd
_refine_ls_weighting_details 'w=1/[\s^2^(Fo^2^)+(0.0343P)^2^+47.2186P] where P=(Fo^2^+2Fc^2^)/3'
_refine_ls_weighting_scheme calc
_refine_ls_wR_factor_gt 0.0695
_refine_ls_wR_factor_ref 0.0728
_reflns_Friedel_coverage 0.000
_reflns_Friedel_fraction_full .
_reflns_Friedel_fraction_max .
_reflns_number_gt 13053
_reflns_number_total 14758
_reflns_threshold_expression 'I > 2\s(I)'
_cod_data_source_file Inorganics-2019-7-61.cif
_cod_data_source_block cs41_0m
_cod_depositor_comments
;
The following automatic conversions were performed:

data item '_exptl_absorpt_correction_type' value 'Numerical' was
changed to 'numerical' in accordance with the built-in table derived
from the CIF Core dictionary named 'cif_core.dic' version 2.4.5 last
updated on 2014-11-21.

Automatic conversion script
Id: cif_fix_values 6909 2019-04-08 15:41:33Z antanas 
;
_cod_original_sg_symbol_H-M 'C 2/c'
_cod_database_code 1556696
_shelx_space_group_comment
;
The symmetry employed for this shelxl refinement is uniquely defined
by the following loop, which should always be used as a source of
symmetry information in preference to the above space-group names.
They are only intended as comments.
;

loop_
_space_group_symop_operation_xyz
'x, y, z'
'-x, y, -z+1/2'
'x+1/2, y+1/2, z'
'-x+1/2, y+1/2, -z+1/2'
'-x, -y, -z'
'x, -y, z-1/2'
'-x+1/2, -y+1/2, -z'
'x+1/2, -y+1/2, z-1/2'

loop_
_atom_site_label
_atom_site_type_symbol
_atom_site_fract_x
_atom_site_fract_y
_atom_site_fract_z
_atom_site_U_iso_or_equiv
_atom_site_adp_type
_atom_site_occupancy
_atom_site_site_symmetry_order
_atom_site_calc_flag
_atom_site_refinement_flags_posn
_atom_site_refinement_flags_adp
_atom_site_refinement_flags_occupancy
_atom_site_disorder_assembly
_atom_site_disorder_group
Ir1 Ir 0.62776(2) 0.62195(2) 0.54312(2) 0.01432(3) Uani 1 1 d . . . . .
Br1 Br 0.64866(2) 0.74141(3) 0.33829(2) 0.02841(6) Uani 1 1 d . . . . .
P3 P 0.69670(2) 0.51812(5) 0.51734(3) 0.01474(11) Uani 1 1 d . . . . .
P4 P 0.68205(2) 0.72201(5) 0.56180(3) 0.01499(11) Uani 1 1 d . . . . .
P2 P 0.60156(2) 0.46478(5) 0.40933(3) 0.01408(11) Uani 1 1 d . . . . .
P1 P 0.57733(2) 0.67525(5) 0.43221(3) 0.01396(11) Uani 1 1 d . . . . .
O2 O 0.63194(7) 0.43077(19) 0.62636(12) 0.0335(5) Uani 1 1 d . . . . .
O1 O 0.60650(8) 0.7852(2) 0.61331(12) 0.0381(5) Uani 1 1 d . . . . .
C009 C 0.52489(7) 0.6475(2) 0.40103(12) 0.0163(4) Uani 1 1 d . . . . .
C00A C 0.67541(7) 0.8677(2) 0.54112(13) 0.0172(5) Uani 1 1 d . . . . .
O00B O 0.55266(8) 0.0749(2) 0.55883(13) 0.0440(6) Uani 1 1 d . . . . .
C00C C 0.51588(8) 0.5994(2) 0.44272(14) 0.0212(5) Uani 1 1 d . . . . .
H00A H 0.5370 0.5791 0.4875 0.025 Uiso 1 1 calc R U . . .
C00D C 0.58318(7) 0.5992(2) 0.37289(12) 0.0151(4) Uani 1 1 d . . . . .
H00B H 0.5571 0.5934 0.3283 0.018 Uiso 1 1 calc R U . . .
H00C H 0.6026 0.6366 0.3671 0.018 Uiso 1 1 calc R U . . .
C00E C 0.66997(8) 0.9095(2) 0.48252(13) 0.0210(5) Uani 1 1 d . . . . .
H00D H 0.6714 0.8622 0.4529 0.025 Uiso 1 1 calc R U . . .
C00F C 0.57134(7) 0.8176(2) 0.40475(12) 0.0168(4) Uani 1 1 d . . . . .
C00G C 0.72703(7) 0.7235(2) 0.64890(12) 0.0170(4) Uani 1 1 d . . . . .
C00H C 0.73935(7) 0.4816(2) 0.60135(12) 0.0170(4) Uani 1 1 d . . . . .
C00I C 0.72892(8) 0.6631(2) 0.69933(13) 0.0192(5) Uani 1 1 d . . . . .
H00E H 0.7064 0.6211 0.6891 0.023 Uiso 1 1 calc R U . . .
C00J C 0.79654(8) 0.7271(2) 0.78046(13) 0.0233(5) Uani 1 1 d . . . . .
H00F H 0.8200 0.7291 0.8254 0.028 Uiso 1 1 calc R U . . .
C00K C 0.56572(8) 0.3361(2) 0.45804(13) 0.0205(5) Uani 1 1 d . . . . .
H00G H 0.5915 0.3325 0.4998 0.025 Uiso 1 1 calc R U . . .
C00L C 0.56046(7) 0.3947(2) 0.40399(13) 0.0169(5) Uani 1 1 d . . . . .
C00M C 0.79509(8) 0.7870(2) 0.73069(14) 0.0244(5) Uani 1 1 d . . . . .
H00H H 0.8176 0.8297 0.7413 0.029 Uiso 1 1 calc R U . . .
C00N C 0.69992(7) 0.6649(2) 0.51310(12) 0.0165(4) Uani 1 1 d . . . . .
H00I H 0.6828 0.6902 0.4657 0.020 Uiso 1 1 calc R U . . .
H00J H 0.7280 0.6875 0.5330 0.020 Uiso 1 1 calc R U . . .
C00O C 0.49344(7) 0.6775(2) 0.33541(13) 0.0197(5) Uani 1 1 d . . . . .
H00K H 0.4993 0.7113 0.3067 0.024 Uiso 1 1 calc R U . . .
C00P C 0.70751(7) 0.4529(2) 0.46272(13) 0.0173(5) Uani 1 1 d . . . . .
C00Q C 0.61406(9) 0.7262(2) 0.58548(14) 0.0244(5) Uani 1 1 d . . . . .
C00R C 0.62993(8) 0.5039(2) 0.59450(13) 0.0219(5) Uani 1 1 d . . . . .
C00S C 0.73576(8) 0.4224(2) 0.64651(13) 0.0205(5) Uani 1 1 d . . . . .
H00L H 0.7102 0.3964 0.6335 0.025 Uiso 1 1 calc R U . . .
C00T C 0.67290(8) 0.9387(2) 0.58357(14) 0.0226(5) Uani 1 1 d . . . . .
H00M H 0.6767 0.9113 0.6236 0.027 Uiso 1 1 calc R U . . .
B1 B 0.64587(8) 0.4830(2) 0.50324(14) 0.0171(5) Uani 1 1 d . . . . .
C00V C 0.45368(8) 0.6582(2) 0.31193(13) 0.0217(5) Uani 1 1 d . . . . .
H00N H 0.4325 0.6783 0.2672 0.026 Uiso 1 1 calc R U . . .
C00W C 0.56886(8) 0.8966(2) 0.44395(14) 0.0219(5) Uani 1 1 d . . . . .
H00O H 0.5740 0.8764 0.4861 0.026 Uiso 1 1 calc R U . . .
C00X C 0.76063(8) 0.7844(2) 0.66523(13) 0.0220(5) Uani 1 1 d . . . . .
H00P H 0.7598 0.8247 0.6309 0.026 Uiso 1 1 calc R U . . .
C00Y C 0.76393(8) 0.6642(2) 0.76493(14) 0.0236(5) Uani 1 1 d . . . . .
H00Q H 0.7654 0.6216 0.7991 0.028 Uiso 1 1 calc R U . . .
C00Z C 0.66491(8) 1.0487(2) 0.56807(15) 0.0259(6) Uani 1 1 d . . . . .
H00R H 0.6628 1.0961 0.5969 0.031 Uiso 1 1 calc R U . . .
C010 C 0.60730(7) 0.3888(2) 0.35071(12) 0.0160(4) Uani 1 1 d . . . . .
C011 C 0.56539(8) 0.8491(2) 0.34432(13) 0.0202(5) Uani 1 1 d . . . . .
H01A H 0.5683 0.7972 0.3182 0.024 Uiso 1 1 calc R U . . .
C012 C 0.52256(8) 0.3980(2) 0.34266(14) 0.0224(5) Uani 1 1 d . . . . .
H01B H 0.5190 0.4365 0.3055 0.027 Uiso 1 1 calc R U . . .
C013 C 0.70419(8) 0.3387(2) 0.45782(14) 0.0218(5) Uani 1 1 d . . . . .
H01C H 0.6962 0.2996 0.4822 0.026 Uiso 1 1 calc R U . . .
C014 C 0.53298(9) 0.2830(2) 0.45041(15) 0.0253(5) Uani 1 1 d . . . . .
H01D H 0.5365 0.2429 0.4870 0.030 Uiso 1 1 calc R U . . .
C015 C 0.80728(8) 0.4387(2) 0.73003(14) 0.0257(6) Uani 1 1 d . . . . .
H01E H 0.8304 0.4239 0.7741 0.031 Uiso 1 1 calc R U . . .
C016 C 0.66254(9) 1.0203(2) 0.46788(15) 0.0259(6) Uani 1 1 d . . . . .
H01F H 0.6592 1.0485 0.4284 0.031 Uiso 1 1 calc R U . . .
C017 C 0.44497(8) 0.6095(2) 0.35389(15) 0.0240(5) Uani 1 1 d . . . . .
H01G H 0.4178 0.5960 0.3379 0.029 Uiso 1 1 calc R U . . .
C018 C 0.47588(8) 0.5808(3) 0.41906(15) 0.0253(6) Uani 1 1 d . . . . .
H01H H 0.4699 0.5481 0.4479 0.030 Uiso 1 1 calc R U . . .
C019 C 0.76990(8) 0.4015(2) 0.71105(14) 0.0242(5) Uani 1 1 d . . . . .
H01I H 0.7676 0.3616 0.7423 0.029 Uiso 1 1 calc R U . . .
C01A C 0.77730(8) 0.5188(2) 0.62085(14) 0.0229(5) Uani 1 1 d . . . . .
H01J H 0.7798 0.5589 0.5899 0.027 Uiso 1 1 calc R U . . .
C01B C 0.66001(9) 1.0899(2) 0.51038(16) 0.0275(6) Uani 1 1 d . . . . .
H01K H 0.6549 1.1655 0.5001 0.033 Uiso 1 1 calc R U . . .
C01C C 0.60251(8) 0.2750(2) 0.34721(13) 0.0196(5) Uani 1 1 d . . . . .
H01L H 0.5959 0.2394 0.3745 0.024 Uiso 1 1 calc R U . . .
C01D C 0.55898(9) 1.0041(2) 0.42199(16) 0.0262(6) Uani 1 1 d . . . . .
H01M H 0.5574 1.0572 0.4490 0.031 Uiso 1 1 calc R U . . .
C01E C 0.55514(8) 0.9574(2) 0.32221(14) 0.0252(6) Uani 1 1 d . . . . .
H01N H 0.5507 0.9785 0.2807 0.030 Uiso 1 1 calc R U . . .
C01F C 0.61751(7) 0.4406(2) 0.31130(13) 0.0191(5) Uani 1 1 d . . . . .
H01O H 0.6211 0.5176 0.3138 0.023 Uiso 1 1 calc R U . . .
C01G C 0.81097(8) 0.4973(2) 0.68494(14) 0.0256(6) Uani 1 1 d . . . . .
H01P H 0.8366 0.5227 0.6980 0.031 Uiso 1 1 calc R U . . .
C01H C 0.49532(9) 0.2884(2) 0.38965(16) 0.0276(6) Uani 1 1 d . . . . .
H01Q H 0.4730 0.2530 0.3850 0.033 Uiso 1 1 calc R U . . .
C01I C 0.62235(8) 0.3789(2) 0.26825(14) 0.0226(5) Uani 1 1 d . . . . .
H01R H 0.6294 0.4141 0.2415 0.027 Uiso 1 1 calc R U . . .
C01J C 0.71930(9) 0.5096(2) 0.42689(15) 0.0244(5) Uani 1 1 d . . . . .
H01S H 0.7214 0.5871 0.4295 0.029 Uiso 1 1 calc R U . . .
C01K C 0.71253(8) 0.2828(2) 0.41738(15) 0.0252(5) Uani 1 1 d . . . . .
H01T H 0.7099 0.2055 0.4136 0.030 Uiso 1 1 calc R U . . .
C01L C 0.55143(8) 1.0337(2) 0.36025(16) 0.0267(6) Uani 1 1 d . . . . .
H01U H 0.5437 1.1066 0.3443 0.032 Uiso 1 1 calc R U . . .
C01M C 0.61700(8) 0.2663(2) 0.26396(14) 0.0236(5) Uani 1 1 d . . . . .
H01V H 0.6199 0.2250 0.2337 0.028 Uiso 1 1 calc R U . . .
C01N C 0.49016(8) 0.3455(3) 0.33560(16) 0.0282(6) Uani 1 1 d . . . . .
H01W H 0.4644 0.3486 0.2938 0.034 Uiso 1 1 calc R U . . .
C01O C 0.72799(10) 0.4518(3) 0.38717(17) 0.0310(6) Uani 1 1 d . . . . .
H01X H 0.7363 0.4902 0.3631 0.037 Uiso 1 1 calc R U . . .
C01P C 0.60741(8) 0.2140(2) 0.30408(14) 0.0229(5) Uani 1 1 d . . . . .
H01Y H 0.6042 0.1368 0.3019 0.027 Uiso 1 1 calc R U . . .
C01Q C 0.72461(9) 0.3395(3) 0.38250(16) 0.0284(6) Uani 1 1 d . . . . .
H01Z H 0.7306 0.3010 0.3552 0.034 Uiso 1 1 calc R U . . .
C01R C 0.52291(10) 0.0952(3) 0.57128(17) 0.0357(7) Uani 1 1 d . . . . .
H02A H 0.4968 0.0628 0.5352 0.043 Uiso 1 1 calc R U . . .
H02B H 0.5193 0.1747 0.5734 0.043 Uiso 1 1 calc R U . . .
C01S C 0.58395(11) 0.0496(3) 0.67592(18) 0.0424(8) Uani 1 1 d . . . . .
H02C H 0.5967 -0.0228 0.6936 0.051 Uiso 1 1 calc R U . . .
H02D H 0.5953 0.1017 0.7140 0.051 Uiso 1 1 calc R U . . .
C01T C 0.59025(12) 0.0905(4) 0.6231(2) 0.0536(11) Uani 1 1 d . . . . .
H02E H 0.5978 0.1688 0.6304 0.064 Uiso 1 1 calc R U . . .
H02F H 0.6119 0.0484 0.6255 0.064 Uiso 1 1 calc R U . . .
C01U C 0.53857(11) 0.0421(3) 0.63786(18) 0.0401(8) Uani 1 1 d . . . . .
H02G H 0.5297 -0.0351 0.6317 0.048 Uiso 1 1 calc R U . . .
H02H H 0.5292 0.0815 0.6621 0.048 Uiso 1 1 calc R U . . .
H1B1 H 0.6508(11) 0.404(3) 0.5234(18) 0.027(9) Uiso 1 1 d . . . . .

loop_
_atom_site_aniso_label
_atom_site_aniso_U_11
_atom_site_aniso_U_22
_atom_site_aniso_U_33
_atom_site_aniso_U_23
_atom_site_aniso_U_13
_atom_site_aniso_U_12
Ir1 0.01317(5) 0.01812(5) 0.01158(5) 0.00038(3) 0.00706(4) 0.00027(3)
Br1 0.02766(14) 0.03243(15) 0.02622(13) -0.00056(11) 0.01612(12) -0.00300(11)
P3 0.0133(3) 0.0155(3) 0.0154(3) 0.0009(2) 0.0083(2) 0.0005(2)
P4 0.0154(3) 0.0165(3) 0.0128(3) -0.0007(2) 0.0079(2) -0.0007(2)
P2 0.0136(3) 0.0150(3) 0.0134(3) -0.0001(2) 0.0076(2) -0.0008(2)
P1 0.0129(3) 0.0165(3) 0.0127(3) 0.0004(2) 0.0075(2) 0.0005(2)
O2 0.0376(12) 0.0366(12) 0.0337(11) 0.0112(10) 0.0249(10) 0.0044(10)
O1 0.0483(14) 0.0431(14) 0.0308(11) -0.0027(10) 0.0275(11) 0.0102(11)
C009 0.0157(11) 0.0170(11) 0.0166(11) 0.0006(9) 0.0095(9) 0.0010(8)
C00A 0.0152(11) 0.0175(11) 0.0171(11) -0.0007(9) 0.0082(9) -0.0010(8)
O00B 0.0433(14) 0.0558(16) 0.0416(14) 0.0055(12) 0.0295(12) 0.0088(12)
C00C 0.0204(12) 0.0247(13) 0.0207(12) 0.0042(10) 0.0131(10) 0.0009(10)
C00D 0.0153(10) 0.0172(11) 0.0128(10) 0.0004(8) 0.0080(9) 0.0009(8)
C00E 0.0210(12) 0.0213(12) 0.0192(12) 0.0002(10) 0.0107(10) -0.0001(10)
C00F 0.0129(10) 0.0177(11) 0.0178(11) 0.0011(9) 0.0076(9) 0.0002(8)
C00G 0.0160(11) 0.0186(11) 0.0145(10) -0.0027(9) 0.0077(9) -0.0007(9)
C00H 0.0147(10) 0.0162(11) 0.0182(11) 0.0008(9) 0.0084(9) 0.0020(8)
C00I 0.0179(11) 0.0201(12) 0.0167(11) 0.0000(9) 0.0083(10) -0.0010(9)
C00J 0.0188(12) 0.0272(14) 0.0180(12) -0.0012(10) 0.0071(10) 0.0012(10)
C00K 0.0213(12) 0.0198(12) 0.0201(12) 0.0014(10) 0.0118(10) -0.0012(9)
C00L 0.0161(11) 0.0176(11) 0.0173(11) 0.0002(9) 0.0097(9) -0.0004(8)
C00M 0.0187(12) 0.0295(14) 0.0227(13) -0.0038(11) 0.0105(10) -0.0057(10)
C00N 0.0176(11) 0.0165(11) 0.0179(11) 0.0010(9) 0.0115(9) 0.0009(9)
C00O 0.0157(11) 0.0252(13) 0.0169(11) 0.0001(10) 0.0087(9) 0.0003(9)
C00P 0.0138(10) 0.0193(12) 0.0181(11) -0.0006(9) 0.0087(9) 0.0020(9)
C00Q 0.0255(13) 0.0292(14) 0.0183(12) 0.0008(10) 0.0125(11) 0.0019(11)
C00R 0.0199(12) 0.0291(14) 0.0180(11) 0.0012(10) 0.0116(10) 0.0018(10)
C00S 0.0184(11) 0.0196(12) 0.0209(12) 0.0020(10) 0.0097(10) 0.0010(9)
C00T 0.0230(12) 0.0229(13) 0.0189(12) -0.0026(10) 0.0103(10) -0.0003(10)
B1 0.0151(12) 0.0179(13) 0.0159(12) 0.0009(10) 0.0075(10) -0.0001(10)
C00V 0.0157(11) 0.0272(13) 0.0183(11) -0.0006(10) 0.0075(10) 0.0004(10)
C00W 0.0213(12) 0.0220(13) 0.0223(12) -0.0008(10) 0.0125(10) 0.0011(10)
C00X 0.0206(12) 0.0271(13) 0.0181(11) -0.0003(10) 0.0111(10) -0.0045(10)
C00Y 0.0227(13) 0.0253(13) 0.0188(12) 0.0031(10) 0.0096(10) 0.0018(10)
C00Z 0.0228(13) 0.0221(13) 0.0268(13) -0.0077(11) 0.0108(11) 0.0000(10)
C010 0.0138(10) 0.0187(12) 0.0133(10) -0.0008(8) 0.0064(9) 0.0008(8)
C011 0.0220(12) 0.0197(12) 0.0183(11) 0.0012(9) 0.0111(10) -0.0007(9)
C012 0.0186(12) 0.0249(13) 0.0202(12) 0.0014(10) 0.0091(10) -0.0035(10)
C013 0.0201(12) 0.0189(12) 0.0238(12) 0.0015(10) 0.0110(10) 0.0018(9)
C014 0.0302(14) 0.0225(13) 0.0304(14) 0.0018(11) 0.0216(12) -0.0043(11)
C015 0.0209(12) 0.0256(14) 0.0208(12) 0.0016(10) 0.0063(10) 0.0036(10)
C016 0.0267(13) 0.0229(13) 0.0257(13) 0.0046(11) 0.0137(11) -0.0011(10)
C017 0.0170(12) 0.0293(14) 0.0271(13) -0.0004(11) 0.0135(11) -0.0021(10)
C018 0.0227(13) 0.0309(15) 0.0272(13) 0.0057(11) 0.0171(11) -0.0016(11)
C019 0.0237(13) 0.0231(13) 0.0195(12) 0.0047(10) 0.0087(11) 0.0009(10)
C01A 0.0159(11) 0.0260(13) 0.0237(12) 0.0038(10) 0.0095(10) -0.0001(10)
C01B 0.0234(13) 0.0173(12) 0.0341(15) 0.0003(11) 0.0120(12) -0.0009(10)
C01C 0.0194(11) 0.0194(12) 0.0193(11) -0.0005(9) 0.0106(10) -0.0007(9)
C01D 0.0256(13) 0.0206(13) 0.0332(15) -0.0031(11) 0.0173(12) 0.0007(10)
C01E 0.0249(13) 0.0244(13) 0.0240(13) 0.0066(11) 0.0127(11) -0.0007(10)
C01F 0.0180(11) 0.0214(12) 0.0190(11) 0.0004(9) 0.0112(10) 0.0019(9)
C01G 0.0162(12) 0.0281(14) 0.0256(13) 0.0005(11) 0.0081(11) -0.0002(10)
C01H 0.0238(13) 0.0244(14) 0.0397(16) -0.0019(12) 0.0213(13) -0.0061(11)
C01I 0.0231(12) 0.0271(14) 0.0211(12) 0.0029(10) 0.0148(11) 0.0045(10)
C01J 0.0290(14) 0.0209(13) 0.0328(14) -0.0035(11) 0.0233(12) -0.0027(10)
C01K 0.0230(13) 0.0209(13) 0.0274(13) -0.0030(11) 0.0119(11) 0.0032(10)
C01L 0.0228(13) 0.0189(13) 0.0338(15) 0.0053(11) 0.0135(12) 0.0013(10)
C01M 0.0237(13) 0.0255(13) 0.0222(12) -0.0043(10) 0.0136(11) 0.0047(10)
C01N 0.0165(12) 0.0310(15) 0.0291(14) -0.0007(12) 0.0085(11) -0.0049(11)
C01O 0.0384(16) 0.0317(15) 0.0392(17) -0.0072(13) 0.0318(15) -0.0057(13)
C01P 0.0233(12) 0.0192(12) 0.0243(13) -0.0045(10) 0.0126(11) -0.0003(10)
C01Q 0.0253(14) 0.0319(15) 0.0319(15) -0.0078(12) 0.0187(12) 0.0021(11)
C01R 0.0328(16) 0.0406(18) 0.0338(16) -0.0025(14) 0.0192(14) 0.0033(14)
C01S 0.0316(17) 0.049(2) 0.0344(17) 0.0011(16) 0.0120(14) 0.0031(15)
C01T 0.0334(19) 0.057(2) 0.074(3) 0.010(2) 0.032(2) 0.0021(17)
C01U 0.0357(17) 0.0429(19) 0.0394(18) 0.0049(15) 0.0203(15) 0.0001(15)

loop_
_atom_type_symbol
_atom_type_description
_atom_type_scat_dispersion_real
_atom_type_scat_dispersion_imag
_atom_type_scat_source
C C 0.0033 0.0016 'International Tables Vol C Tables 4.2.6.8 and 6.1.1.4'
H H 0.0000 0.0000 'International Tables Vol C Tables 4.2.6.8 and 6.1.1.4'
B B 0.0013 0.0007 'International Tables Vol C Tables 4.2.6.8 and 6.1.1.4'
O O 0.0106 0.0060 'International Tables Vol C Tables 4.2.6.8 and 6.1.1.4'
P P 0.1023 0.0942 'International Tables Vol C Tables 4.2.6.8 and 6.1.1.4'
Br Br -0.2901 2.4595 'International Tables Vol C Tables 4.2.6.8 and 6.1.1.4'
Ir Ir -1.4442 7.9887 'International Tables Vol C Tables 4.2.6.8 and 6.1.1.4'

loop_
_geom_angle_atom_site_label_1
_geom_angle_atom_site_label_2
_geom_angle_atom_site_label_3
_geom_angle
_geom_angle_site_symmetry_1
_geom_angle_site_symmetry_3
C00R Ir1 C00Q 94.25(12) . .
C00R Ir1 B1 78.68(11) . .
C00Q Ir1 B1 172.77(11) . .
C00R Ir1 P4 126.72(8) . .
C00Q Ir1 P4 94.66(9) . .
B1 Ir1 P4 88.47(7) . .
C00R Ir1 P1 130.58(8) . .
C00Q Ir1 P1 95.59(8) . .
B1 Ir1 P1 90.23(7) . .
P4 Ir1 P1 100.53(2) . .
C00P P3 C00N 109.96(12) . .
C00P P3 C00H 103.64(11) . .
C00N P3 C00H 104.76(12) . .
C00P P3 B1 117.23(12) . .
C00N P3 B1 108.35(12) . .
C00H P3 B1 112.17(12) . .
C00A P4 C00G 101.45(12) . .
C00A P4 C00N 104.16(12) . .
C00G P4 C00N 103.99(11) . .
C00A P4 Ir1 118.99(8) . .
C00G P4 Ir1 115.80(8) . .
C00N P4 Ir1 110.76(8) . .
C00D P2 C00L 106.82(11) . .
C00D P2 C010 106.54(11) . .
C00L P2 C010 103.22(11) . .
C00D P2 B1 108.19(12) . .
C00L P2 B1 109.51(12) . .
C010 P2 B1 121.66(12) . .
C00F P1 C009 98.38(11) . .
C00F P1 C00D 104.30(11) . .
C009 P1 C00D 103.05(11) . .
C00F P1 Ir1 121.77(8) . .
C009 P1 Ir1 117.53(8) . .
C00D P1 Ir1 109.53(8) . .
C00C C009 C00O 119.1(2) . .
C00C C009 P1 120.53(19) . .
C00O C009 P1 120.30(19) . .
C00T C00A C00E 118.9(2) . .
C00T C00A P4 117.8(2) . .
C00E C00A P4 123.1(2) . .
C01R O00B C01T 104.6(3) . .
C018 C00C C009 120.1(2) . .
C018 C00C H00A 119.9 . .
C009 C00C H00A 119.9 . .
P2 C00D P1 106.28(12) . .
P2 C00D H00B 110.5 . .
P1 C00D H00B 110.5 . .
P2 C00D H00C 110.5 . .
P1 C00D H00C 110.5 . .
H00B C00D H00C 108.7 . .
C016 C00E C00A 120.0(3) . .
C016 C00E H00D 120.0 . .
C00A C00E H00D 120.0 . .
C011 C00F C00W 119.1(2) . .
C011 C00F P1 123.5(2) . .
C00W C00F P1 117.2(2) . .
C00I C00G C00X 118.8(2) . .
C00I C00G P4 121.38(19) . .
C00X C00G P4 119.75(19) . .
C00S C00H C01A 119.8(2) . .
C00S C00H P3 123.19(19) . .
C01A C00H P3 116.99(19) . .
C00Y C00I C00G 120.0(2) . .
C00Y C00I H00E 120.0 . .
C00G C00I H00E 120.0 . .
C00M C00J C00Y 120.2(2) . .
C00M C00J H00F 119.9 . .
C00Y C00J H00F 119.9 . .
C014 C00K C00L 119.6(2) . .
C014 C00K H00G 120.2 . .
C00L C00K H00G 120.2 . .
C012 C00L C00K 119.6(2) . .
C012 C00L P2 117.97(19) . .
C00K C00L P2 122.46(19) . .
C00J C00M C00X 119.6(3) . .
C00J C00M H00H 120.2 . .
C00X C00M H00H 120.2 . .
P3 C00N P4 105.80(12) . .
P3 C00N H00I 110.6 . .
P4 C00N H00I 110.6 . .
P3 C00N H00J 110.6 . .
P4 C00N H00J 110.6 . .
H00I C00N H00J 108.7 . .
C00V C00O C009 120.5(2) . .
C00V C00O H00K 119.7 . .
C009 C00O H00K 119.7 . .
C01J C00P C013 119.6(2) . .
C01J C00P P3 123.6(2) . .
C013 C00P P3 116.8(2) . .
O1 C00Q Ir1 176.8(3) . .
O2 C00R Ir1 178.7(2) . .
C00H C00S C019 119.5(2) . .
C00H C00S H00L 120.3 . .
C019 C00S H00L 120.3 . .
C00Z C00T C00A 120.7(3) . .
C00Z C00T H00M 119.6 . .
C00A C00T H00M 119.6 . .
P3 B1 P2 114.16(14) . .
P3 B1 Ir1 109.37(13) . .
P2 B1 Ir1 105.97(12) . .
P3 B1 H1B1 102.9(19) . .
P2 B1 H1B1 104(2) . .
Ir1 B1 H1B1 120.8(19) . .
C017 C00V C00O 119.9(2) . .
C017 C00V H00N 120.0 . .
C00O C00V H00N 120.0 . .
C01D C00W C00F 120.8(3) . .
C01D C00W H00O 119.6 . .
C00F C00W H00O 119.6 . .
C00M C00X C00G 121.0(2) . .
C00M C00X H00P 119.5 . .
C00G C00X H00P 119.5 . .
C00J C00Y C00I 120.3(3) . .
C00J C00Y H00Q 119.9 . .
C00I C00Y H00Q 119.9 . .
C00T C00Z C01B 120.1(3) . .
C00T C00Z H00R 120.0 . .
C01B C00Z H00R 120.0 . .
C01F C010 C01C 119.7(2) . .
C01F C010 P2 121.66(19) . .
C01C C010 P2 118.57(19) . .
C00F C011 C01E 119.8(3) . .
C00F C011 H01A 120.1 . .
C01E C011 H01A 120.1 . .
C01N C012 C00L 120.5(3) . .
C01N C012 H01B 119.8 . .
C00L C012 H01B 119.8 . .
C01K C013 C00P 120.0(3) . .
C01K C013 H01C 120.0 . .
C00P C013 H01C 120.0 . .
C01H C014 C00K 120.4(3) . .
C01H C014 H01D 119.8 . .
C00K C014 H01D 119.8 . .
C019 C015 C01G 120.2(3) . .
C019 C015 H01E 119.9 . .
C01G C015 H01E 119.9 . .
C01B C016 C00E 120.5(3) . .
C01B C016 H01F 119.7 . .
C00E C016 H01F 119.7 . .
C00V C017 C018 119.9(2) . .
C00V C017 H01G 120.1 . .
C018 C017 H01G 120.1 . .
C00C C018 C017 120.4(3) . .
C00C C018 H01H 119.8 . .
C017 C018 H01H 119.8 . .
C015 C019 C00S 120.4(3) . .
C015 C019 H01I 119.8 . .
C00S C019 H01I 119.8 . .
C01G C01A C00H 120.2(3) . .
C01G C01A H01J 119.9 . .
C00H C01A H01J 119.9 . .
C016 C01B C00Z 119.8(3) . .
C016 C01B H01K 120.1 . .
C00Z C01B H01K 120.1 . .
C01P C01C C010 120.3(2) . .
C01P C01C H01L 119.9 . .
C010 C01C H01L 119.9 . .
C00W C01D C01L 119.7(3) . .
C00W C01D H01M 120.2 . .
C01L C01D H01M 120.2 . .
C01L C01E C011 120.5(3) . .
C01L C01E H01N 119.8 . .
C011 C01E H01N 119.8 . .
C010 C01F C01I 119.6(2) . .
C010 C01F H01O 120.2 . .
C01I C01F H01O 120.2 . .
C01A C01G C015 119.9(3) . .
C01A C01G H01P 120.1 . .
C015 C01G H01P 120.0 . .
C014 C01H C01N 120.0(3) . .
C014 C01H H01Q 120.0 . .
C01N C01H H01Q 120.0 . .
C01F C01I C01M 120.7(3) . .
C01F C01I H01R 119.6 . .
C01M C01I H01R 119.6 . .
C01O C01J C00P 119.5(3) . .
C01O C01J H01S 120.3 . .
C00P C01J H01S 120.3 . .
C01Q C01K C013 120.1(3) . .
C01Q C01K H01T 120.0 . .
C013 C01K H01T 120.0 . .
C01E C01L C01D 120.0(3) . .
C01E C01L H01U 120.0 . .
C01D C01L H01U 120.0 . .
C01I C01M C01P 119.8(2) . .
C01I C01M H01V 120.1 . .
C01P C01M H01V 120.1 . .
C012 C01N C01H 119.9(3) . .
C012 C01N H01W 120.0 . .
C01H C01N H01W 120.0 . .
C01Q C01O C01J 120.6(3) . .
C01Q C01O H01X 119.7 . .
C01J C01O H01X 119.7 . .
C01C C01P C01M 119.8(3) . .
C01C C01P H01Y 120.1 . .
C01M C01P H01Y 120.1 . .
C01O C01Q C01K 120.2(3) . .
C01O C01Q H01Z 119.9 . .
C01K C01Q H01Z 119.9 . .
O00B C01R C01U 105.4(3) . .
O00B C01R H02A 110.7 . .
C01U C01R H02A 110.7 . .
O00B C01R H02B 110.7 . .
C01U C01R H02B 110.7 . .
H02A C01R H02B 108.8 . .
C01U C01S C01T 104.0(3) . .
C01U C01S H02C 111.0 . .
C01T C01S H02C 111.0 . .
C01U C01S H02D 111.0 . .
C01T C01S H02D 111.0 . .
H02C C01S H02D 109.0 . .
O00B C01T C01S 106.2(3) . .
O00B C01T H02E 110.5 . .
C01S C01T H02E 110.5 . .
O00B C01T H02F 110.5 . .
C01S C01T H02F 110.5 . .
H02E C01T H02F 108.7 . .
C01R C01U C01S 104.1(3) . .
C01R C01U H02G 110.9 . .
C01S C01U H02G 110.9 . .
C01R C01U H02H 110.9 . .
C01S C01U H02H 110.9 . .
H02G C01U H02H 109.0 . .

loop_
_geom_bond_atom_site_label_1
_geom_bond_atom_site_label_2
_geom_bond_distance
_geom_bond_site_symmetry_2
Ir1 C00R 1.875(3) .
Ir1 C00Q 1.909(3) .
Ir1 B1 2.276(3) .
Ir1 P4 2.3286(6) .
Ir1 P1 2.3481(6) .
P3 C00P 1.803(3) .
P3 C00N 1.807(3) .
P3 C00H 1.814(3) .
P3 B1 1.938(3) .
P4 C00A 1.828(3) .
P4 C00G 1.833(2) .
P4 C00N 1.842(2) .
P2 C00D 1.812(2) .
P2 C00L 1.815(3) .
P2 C010 1.821(3) .
P2 B1 1.939(3) .
P1 C00F 1.829(3) .
P1 C009 1.837(3) .
P1 C00D 1.838(2) .
O2 C00R 1.153(4) .
O1 C00Q 1.144(4) .
C009 C00C 1.388(3) .
C009 C00O 1.400(3) .
C00A C00T 1.394(4) .
C00A C00E 1.402(4) .
O00B C01R 1.426(4) .
O00B C01T 1.435(5) .
C00C C018 1.397(4) .
C00C H00A 0.9500 .
C00D H00B 0.9900 .
C00D H00C 0.9900 .
C00E C016 1.389(4) .
C00E H00D 0.9500 .
C00F C011 1.394(3) .
C00F C00W 1.398(4) .
C00G C00I 1.392(4) .
C00G C00X 1.398(4) .
C00H C00S 1.388(4) .
C00H C01A 1.404(3) .
C00I C00Y 1.397(4) .
C00I H00E 0.9500 .
C00J C00M 1.383(4) .
C00J C00Y 1.385(4) .
C00J H00F 0.9500 .
C00K C014 1.394(4) .
C00K C00L 1.397(4) .
C00K H00G 0.9500 .
C00L C012 1.396(4) .
C00M C00X 1.387(4) .
C00M H00H 0.9500 .
C00N H00I 0.9900 .
C00N H00J 0.9900 .
C00O C00V 1.390(4) .
C00O H00K 0.9500 .
C00P C01J 1.394(4) .
C00P C013 1.402(4) .
C00S C019 1.393(4) .
C00S H00L 0.9500 .
C00T C00Z 1.384(4) .
C00T H00M 0.9500 .
B1 H1B1 1.05(4) .
C00V C017 1.388(4) .
C00V H00N 0.9500 .
C00W C01D 1.389(4) .
C00W H00O 0.9500 .
C00X H00P 0.9500 .
C00Y H00Q 0.9500 .
C00Z C01B 1.388(4) .
C00Z H00R 0.9500 .
C010 C01F 1.393(4) .
C010 C01C 1.402(4) .
C011 C01E 1.398(4) .
C011 H01A 0.9500 .
C012 C01N 1.384(4) .
C012 H01B 0.9500 .
C013 C01K 1.387(4) .
C013 H01C 0.9500 .
C014 C01H 1.387(4) .
C014 H01D 0.9500 .
C015 C019 1.387(4) .
C015 C01G 1.385(4) .
C015 H01E 0.9500 .
C016 C01B 1.384(4) .
C016 H01F 0.9500 .
C017 C018 1.384(4) .
C017 H01G 0.9500 .
C018 H01H 0.9500 .
C019 H01I 0.9500 .
C01A C01G 1.382(4) .
C01A H01J 0.9500 .
C01B H01K 0.9500 .
C01C C01P 1.389(4) .
C01C H01L 0.9500 .
C01D C01L 1.391(4) .
C01D H01M 0.9500 .
C01E C01L 1.380(4) .
C01E H01N 0.9500 .
C01F C01I 1.390(4) .
C01F H01O 0.9500 .
C01G H01P 0.9500 .
C01H C01N 1.390(4) .
C01H H01Q 0.9500 .
C01I C01M 1.389(4) .
C01I H01R 0.9500 .
C01J C01O 1.393(4) .
C01J H01S 0.9500 .
C01K C01Q 1.383(4) .
C01K H01T 0.9500 .
C01L H01U 0.9500 .
C01M C01P 1.393(4) .
C01M H01V 0.9500 .
C01N H01W 0.9500 .
C01O C01Q 1.378(4) .
C01O H01X 0.9500 .
C01P H01Y 0.9500 .
C01Q H01Z 0.9500 .
C01R C01U 1.499(5) .
C01R H02A 0.9900 .
C01R H02B 0.9900 .
C01S C01U 1.518(5) .
C01S C01T 1.528(6) .
C01S H02C 0.9900 .
C01S H02D 0.9900 .
C01T H02E 0.9900 .
C01T H02F 0.9900 .
C01U H02G 0.9900 .
C01U H02H 0.9900 .
